data_2015201
loop_
_publ_author_name
'Wardell, Solange M. S. V.'
'de Souza, Marcus V. N.'
'Wardell, James L.'
'Low, John N.'
'Glidewell, Christopher'

_publ_section_title
;
 Four nitrobenzaldehyde isonicotinoylhydrazones at 120K: four different
 supramolecular structures in two and three dimensions
;
_journal_coeditor_code SK1873
_journal_issue 12
_journal_name_full 'Acta Crystallographica Section C'
_journal_page_first o683
_journal_page_last o689
_journal_paper_doi 10.1107/S0108270105032580
_journal_volume 61
_journal_year 2005
_chemical_formula_iupac 'C13 H10 N4 O3'
_chemical_formula_moiety 'C13 H10 N4 O3'
_chemical_formula_sum 'C13 H10 N4 O3'
_chemical_formula_weight 270.25
_chemical_name_systematic
;
3-nitrobenzaldehyde isonicotinoylhydrazone
;
_space_group_IT_number 14
_symmetry_cell_setting monoclinic
_symmetry_space_group_name_Hall '-P 2ybc'
_symmetry_space_group_name_H-M 'P 1 21/c 1'
_atom_sites_solution_hydrogens geom
_atom_sites_solution_primary direct
_atom_sites_solution_secondary difmap
_cell_angle_alpha 90.00
_cell_angle_beta 106.2920(18)
_cell_angle_gamma 90.00
_cell_formula_units_Z 4
_cell_length_a 8.2161(3)
_cell_length_b 10.8475(3)
_cell_length_c 14.1397(4)
_cell_measurement_reflns_used 2767
_cell_measurement_temperature 120(2)
_cell_measurement_theta_max 27.51
_cell_measurement_theta_min 3.19
_cell_volume 1209.59(7)
_computing_cell_refinement 'DENZO (Otwinowski & Minor, 1997) and COLLECT'
_computing_data_collection 'COLLECT (Nonius, 1999)'
_computing_data_reduction 'DENZO and COLLECT'
_computing_molecular_graphics 'PLATON (Spek, 2003)'
_computing_publication_material 'SHELXL97 and PRPKAPPA (Ferguson, 1999)'
_computing_structure_refinement 'OSCAIL and SHELXL97 (Sheldrick, 1997)'
_computing_structure_solution 'OSCAIL (McArdle, 2003) and SHELXS97 (Sheldrick, 1997)'
_diffrn_ambient_temperature 120(2)
_diffrn_detector_area_resol_mean 9.091
_diffrn_measured_fraction_theta_full 0.995
_diffrn_measured_fraction_theta_max 0.995
_diffrn_measurement_device_type 'Bruker Nonius KappaCCD area-detector'
_diffrn_measurement_method '\f and \w'
_diffrn_radiation_monochromator graphite
_diffrn_radiation_source 'Bruker Nonius FR91 rotating anode'
_diffrn_radiation_type 'Mo K\a'
_diffrn_radiation_wavelength 0.71073
_diffrn_reflns_av_R_equivalents 0.0489
_diffrn_reflns_av_sigmaI/netI 0.0372
_diffrn_reflns_limit_h_max 10
_diffrn_reflns_limit_h_min -10
_diffrn_reflns_limit_k_max 14
_diffrn_reflns_limit_k_min -14
_diffrn_reflns_limit_l_max 18
_diffrn_reflns_limit_l_min -18
_diffrn_reflns_number 16374
_diffrn_reflns_theta_full 27.51
_diffrn_reflns_theta_max 27.51
_diffrn_reflns_theta_min 3.19
_diffrn_standards_decay_% 0
_exptl_absorpt_coefficient_mu 0.110
_exptl_absorpt_correction_T_max 0.976
_exptl_absorpt_correction_T_min 0.954
_exptl_absorpt_correction_type multi-scan
_exptl_absorpt_process_details '(SADABS; Sheldrick, 2003)'
_exptl_crystal_colour colourless
_exptl_crystal_density_diffrn 1.484
_exptl_crystal_density_method 'not measured'
_exptl_crystal_description block
_exptl_crystal_F_000 560
_exptl_crystal_size_max 0.28
_exptl_crystal_size_mid 0.26
_exptl_crystal_size_min 0.22
_refine_diff_density_max 0.210
_refine_diff_density_min -0.364
_refine_ls_extinction_method none
_refine_ls_goodness_of_fit_ref 1.068
_refine_ls_hydrogen_treatment constr
_refine_ls_matrix_type full
_refine_ls_number_parameters 181
_refine_ls_number_reflns 2767
_refine_ls_number_restraints 0
_refine_ls_restrained_S_all 1.068
_refine_ls_R_factor_all 0.0655
_refine_ls_R_factor_gt 0.0449
_refine_ls_shift/su_max 0.000
_refine_ls_shift/su_mean 0.000
_refine_ls_structure_factor_coef Fsqd
_refine_ls_weighting_details 'w = 1/[\s^2^(Fo^2^)+(0.0784P)^2^+0.12P] where P=(Fo^2^+2Fc^2^)/3'
_refine_ls_weighting_scheme calc
_refine_ls_wR_factor_gt 0.1180
_refine_ls_wR_factor_ref 0.1316
_reflns_number_gt 2118
_reflns_number_total 2767
_reflns_threshold_expression I>2\s(I)
_cod_data_source_file sk1873.cif
_cod_data_source_block II
_cod_original_cell_volume 1209.58(7)
_cod_original_sg_symbol_H-M 'P 21/c'
_cod_database_code 2015201
_cod_database_fobs_code 2015201

loop_
_symmetry_equiv_pos_as_xyz
'x, y, z'
'-x, y+1/2, -z+1/2'
'-x, -y, -z'
'x, -y+1/2, z+1/2'

loop_
_atom_site_label
_atom_site_fract_x
_atom_site_fract_y
_atom_site_fract_z
_atom_site_U_iso_or_equiv
_atom_site_adp_type
_atom_site_calc_flag
_atom_site_refinement_flags
_atom_site_occupancy
_atom_site_disorder_assembly
_atom_site_disorder_group
_atom_site_type_symbol
O1 0.09395(14) 0.28731(10) 0.56184(7) 0.0300(3) Uani d . 1 . . O
O31 0.67838(14) 0.95893(10) 0.50038(8) 0.0292(3) Uani d . 1 . . O
O32 0.74372(15) 1.03967(10) 0.64609(9) 0.0373(3) Uani d . 1 . . O
N3 0.68184(15) 0.95703(11) 0.58779(9) 0.0241(3) Uani d . 1 . . N
N11 -0.15848(16) 0.08286(11) 0.23625(8) 0.0254(3) Uani d . 1 . . N
N17 0.16149(15) 0.42539(10) 0.45879(8) 0.0205(3) Uani d . 1 . . N
N27 0.25418(14) 0.49520(11) 0.53682(8) 0.0215(3) Uani d . 1 . . N
C12 -0.09666(19) 0.19262(14) 0.21974(10) 0.0263(4) Uani d . 1 . . C
C13 -0.02074(18) 0.27564(13) 0.29335(10) 0.0227(3) Uani d . 1 . . C
C14 -0.00776(17) 0.24560(12) 0.39025(10) 0.0182(3) Uani d . 1 . . C
C15 -0.07779(18) 0.13459(13) 0.40823(10) 0.0229(3) Uani d . 1 . . C
C16 -0.1505(2) 0.05701(14) 0.33031(10) 0.0262(4) Uani d . 1 . . C
C17 0.08477(17) 0.32088(13) 0.47815(10) 0.0199(3) Uani d . 1 . . C
C21 0.43769(17) 0.66826(13) 0.58756(10) 0.0200(3) Uani d . 1 . . C
C22 0.51036(17) 0.76976(12) 0.55534(10) 0.0199(3) Uani d . 1 . . C
C23 0.60775(17) 0.85027(13) 0.62433(10) 0.0200(3) Uani d . 1 . . C
C24 0.63879(18) 0.83350(13) 0.72449(10) 0.0225(3) Uani d . 1 . . C
C25 0.56629(19) 0.73110(13) 0.75604(10) 0.0260(4) Uani d . 1 . . C
C26 0.46610(19) 0.65009(13) 0.68873(10) 0.0242(3) Uani d . 1 . . C
C27 0.33544(18) 0.58481(13) 0.51305(10) 0.0208(3) Uani d . 1 . . C
H12 -0.1054 0.2148 0.1535 0.034 Uiso calc R 1 . . H
H13 0.0217 0.3520 0.2775 0.029 Uiso calc R 1 . . H
H15 -0.0757 0.1122 0.4735 0.030 Uiso calc R 1 . . H
H16 -0.1974 -0.0187 0.3440 0.034 Uiso calc R 1 . . H
H17 0.1568 0.4506 0.4007 0.027 Uiso d R 1 . . H
H22 0.4935 0.7837 0.4869 0.026 Uiso calc R 1 . . H
H24 0.7071 0.8898 0.7703 0.029 Uiso calc R 1 . . H
H25 0.5858 0.7166 0.8246 0.034 Uiso calc R 1 . . H
H26 0.4161 0.5814 0.7116 0.032 Uiso calc R 1 . . H
H27 0.3342 0.5998 0.4454 0.027 Uiso d R 1 . . H

loop_
_atom_site_aniso_label
_atom_site_aniso_U_11
_atom_site_aniso_U_22
_atom_site_aniso_U_33
_atom_site_aniso_U_12
_atom_site_aniso_U_13
_atom_site_aniso_U_23
O1 0.0399(7) 0.0315(6) 0.0178(5) -0.0100(5) 0.0068(5) -0.0008(4)
O31 0.0322(6) 0.0297(6) 0.0278(6) -0.0037(5) 0.0119(5) 0.0038(5)
O32 0.0461(7) 0.0245(6) 0.0398(7) -0.0154(5) 0.0097(5) -0.0080(5)
N3 0.0224(6) 0.0211(6) 0.0280(7) -0.0018(5) 0.0058(5) -0.0007(5)
N11 0.0306(7) 0.0250(7) 0.0207(6) -0.0048(5) 0.0071(5) -0.0040(5)
N17 0.0236(6) 0.0196(6) 0.0163(6) -0.0025(5) 0.0021(5) -0.0009(5)
N27 0.0223(6) 0.0197(6) 0.0206(6) -0.0008(5) 0.0027(5) -0.0030(5)
C12 0.0318(8) 0.0284(8) 0.0179(7) -0.0051(6) 0.0056(6) -0.0005(6)
C13 0.0260(8) 0.0207(7) 0.0201(7) -0.0039(6) 0.0044(6) 0.0023(6)
C14 0.0177(7) 0.0178(7) 0.0187(7) 0.0031(5) 0.0046(5) 0.0000(6)
C15 0.0283(8) 0.0217(8) 0.0191(7) -0.0029(6) 0.0075(6) 0.0013(6)
C16 0.0349(9) 0.0221(8) 0.0213(7) -0.0070(6) 0.0074(6) -0.0010(6)
C17 0.0203(7) 0.0199(7) 0.0194(7) 0.0004(5) 0.0053(6) -0.0002(6)
C21 0.0203(7) 0.0177(7) 0.0205(7) 0.0021(5) 0.0033(6) -0.0003(5)
C22 0.0206(7) 0.0196(7) 0.0189(7) 0.0012(5) 0.0046(6) 0.0001(6)
C23 0.0198(7) 0.0161(7) 0.0245(7) 0.0012(5) 0.0069(6) 0.0005(6)
C24 0.0228(8) 0.0206(7) 0.0215(7) 0.0014(6) 0.0019(6) -0.0030(6)
C25 0.0325(8) 0.0263(8) 0.0177(7) 0.0000(6) 0.0046(6) 0.0003(6)
C26 0.0280(8) 0.0209(7) 0.0232(7) -0.0017(6) 0.0062(6) 0.0023(6)
C27 0.0232(7) 0.0187(7) 0.0184(7) 0.0013(6) 0.0024(5) 0.0015(6)

loop_
_atom_type_symbol
_atom_type_description
_atom_type_scat_dispersion_real
_atom_type_scat_dispersion_imag
_atom_type_scat_source
C C 0.0033 0.0016 'International Tables Vol C Tables 4.2.6.8 and 6.1.1.4'
H H 0.0000 0.0000 'International Tables Vol C Tables 4.2.6.8 and 6.1.1.4'
N N 0.0061 0.0033 'International Tables Vol C Tables 4.2.6.8 and 6.1.1.4'
O O 0.0106 0.0060 'International Tables Vol C Tables 4.2.6.8 and 6.1.1.4'

loop_
_geom_angle_atom_site_label_1
_geom_angle_atom_site_label_2
_geom_angle_atom_site_label_3
_geom_angle
_geom_angle_publ_flag
C12 N11 C16 116.26(12) no
N11 C12 C13 124.02(13) no
N11 C12 H12 118.0 no
C13 C12 H12 118.0 no
C14 C13 C12 118.98(13) no
C14 C13 H13 120.5 no
C12 C13 H13 120.5 no
C13 C14 C15 117.71(13) no
C13 C14 C17 124.87(12) no
C15 C14 C17 117.33(12) no
C16 C15 C14 119.40(13) no
C16 C15 H15 120.3 no
C14 C15 H15 120.3 no
N11 C16 C15 123.54(13) no
N11 C16 H16 118.2 no
C15 C16 H16 118.2 no
O1 C17 N17 122.51(13) no
O1 C17 C14 121.27(12) no
N17 C17 C14 116.18(11) no
C17 N17 N27 118.65(11) no
C17 N17 H17 124.1 no
N27 N17 H17 117.3 no
N27 C27 C21 121.26(12) no
N27 C27 H27 121.8 no
C21 C27 H27 116.9 no
C27 N27 N17 114.83(11) no
C22 C21 C26 118.94(13) no
C22 C21 C27 117.87(12) no
C26 C21 C27 123.19(13) no
C23 C22 C21 119.05(12) no
C23 C22 H22 120.5 no
C21 C22 H22 120.5 no
C24 C23 C22 122.98(13) no
C24 C23 N3 119.34(12) no
C22 C23 N3 117.67(12) no
O32 N3 O31 123.49(12) no
O32 N3 C23 118.31(12) no
O31 N3 C23 118.19(11) no
C23 C24 C25 117.52(13) no
C23 C24 H24 121.2 no
C25 C24 H24 121.2 no
C26 C25 C24 120.78(13) no
C26 C25 H25 119.6 no
C24 C25 H25 119.6 no
C25 C26 C21 120.70(13) no
C25 C26 H26 119.6 no
C21 C26 H26 119.6 no

loop_
_geom_bond_atom_site_label_1
_geom_bond_atom_site_label_2
_geom_bond_site_symmetry_2
_geom_bond_distance
_geom_bond_publ_flag
N11 C12 . 1.3403(19) no
N11 C16 . 1.3428(18) no
C12 C13 . 1.385(2) no
C12 H12 . 0.95 no
C13 C14 . 1.3831(19) no
C13 H13 . 0.95 no
C14 C15 . 1.3885(19) no
C14 C17 . 1.5031(19) no
C15 C16 . 1.382(2) no
C15 H15 . 0.95 no
C16 H16 . 0.95 no
C17 O1 . 1.2200(16) no
C17 N17 . 1.3617(18) no
N17 N27 . 1.3782(16) no
N17 H17 . 0.8557 no
C27 N27 . 1.2765(18) no
C27 C21 . 1.4624(19) no
C27 H27 . 0.9674 no
C21 C22 . 1.389(2) no
C21 C26 . 1.3974(19) no
C22 C23 . 1.3844(19) no
C22 H22 . 0.95 no
C23 C24 . 1.3788(19) no
C23 N3 . 1.4681(18) no
N3 O32 . 1.2274(15) no
N3 O31 . 1.2285(15) no
C24 C25 . 1.392(2) no
C24 H24 . 0.95 no
C25 C26 . 1.384(2) no
C25 H25 . 0.95 no
C26 H26 . 0.95 no

loop_
_geom_hbond_atom_site_label_D
_geom_hbond_atom_site_label_H
_geom_hbond_atom_site_label_A
_geom_hbond_site_symmetry_A
_geom_hbond_distance_DH
_geom_hbond_distance_HA
_geom_hbond_distance_DA
_geom_hbond_angle_DHA
_geom_hbond_publ_flag
N17 H17 N11 2_555 0.86 2.41 3.2382(16) 162 y
C12 H12 O1 4_554 0.95 2.36 3.0735(18) 132 y
C27 H27 N11 2_555 0.97 2.58 3.4154(17) 145 y

loop_
_geom_torsion_atom_site_label_1
_geom_torsion_atom_site_label_2
_geom_torsion_atom_site_label_3
_geom_torsion_atom_site_label_4
_geom_torsion
_geom_torsion_publ_flag
C16 N11 C12 C13 2.8(2) no
N11 C12 C13 C14 -0.5(2) no
C12 C13 C14 C15 -2.3(2) no
C12 C13 C14 C17 174.22(13) no
C13 C14 C15 C16 2.6(2) no
C17 C14 C15 C16 -174.15(12) no
C12 N11 C16 C15 -2.4(2) no
C14 C15 C16 N11 -0.2(2) no
C13 C14 C17 O1 -178.46(14) no
C15 C14 C17 O1 -1.9(2) no
C13 C14 C17 N17 -0.6(2) no
C15 C14 C17 N17 175.96(12) no
O1 C17 N17 N27 0.6(2) no
C14 C17 N17 N27 -177.29(11) no
C21 C27 N27 N17 179.15(11) no
C17 N17 N27 C27 173.52(12) no
N27 C27 C21 C22 -174.50(13) no
N27 C27 C21 C26 5.9(2) no
C26 C21 C22 C23 -0.4(2) no
C27 C21 C22 C23 179.99(12) no
C21 C22 C23 C24 1.1(2) no
C21 C22 C23 N3 -179.62(12) no
C24 C23 N3 O32 -12.79(19) no
C22 C23 N3 O32 167.89(12) no
C24 C23 N3 O31 167.31(12) no
C22 C23 N3 O31 -12.01(19) no
C22 C23 C24 C25 -0.7(2) no
N3 C23 C24 C25 -179.95(12) no
C23 C24 C25 C26 -0.4(2) no
C24 C25 C26 C21 1.0(2) no
C22 C21 C26 C25 -0.6(2) no
C27 C21 C26 C25 178.97(13) no

loop_
_cod_related_entry_id
_cod_related_entry_database
_cod_related_entry_code
1 ChemSpider 5264531
